data_7028932
loop_
_publ_author_name
'Franz, Daniel'
'Irran, Elisabeth'
'Inoue, Shigeyoshi'

_publ_section_title
;
 Synthesis, characterization and reactivity of an imidazolin-2-iminato
 aluminium dihydride.
;
_journal_issue 11
_journal_name_full 'Dalton transactions (Cambridge, England : 2003)'
_journal_page_first 4451
_journal_page_last 4461
_journal_paper_doi 10.1039/c3dt52637b
_journal_volume 43
_journal_year 2014
_chemical_formula_sum 'C54 H76 Al2 N6'
_chemical_formula_weight 863.17
_chemical_name_systematic
; 
 ? 
;
_space_group_IT_number 14
_symmetry_cell_setting monoclinic
_symmetry_space_group_name_Hall '-P 2ybc'
_symmetry_space_group_name_H-M 'P 1 21/c 1'
_atom_sites_solution_hydrogens geom
_atom_sites_solution_primary direct
_atom_sites_solution_secondary difmap
_audit_creation_method
;
CrysAlisPro, Agilent Technologies,
Version 1.171.36.28 (release 01-02-2013 CrysAlis171 .NET)
(compiled Feb  1 2013,16:14:44)
;
_cell_angle_alpha 90.00
_cell_angle_beta 90.9867(4)
_cell_angle_gamma 90.00
_cell_formula_units_Z 4
_cell_length_a 16.54064(8)
_cell_length_b 14.23921(7)
_cell_length_c 22.09585(11)
_cell_measurement_reflns_used 29164
_cell_measurement_temperature 150(2)
_cell_measurement_theta_max 73.8320
_cell_measurement_theta_min 3.2970
_cell_volume 5203.37(4)
_computing_cell_refinement
;
CrysAlisPro, Agilent Technologies,
Version 1.171.36.28 (release 01-02-2013 CrysAlis171 .NET)
(compiled Feb  1 2013,16:14:44)
;
_computing_data_collection
;
CrysAlisPro, Agilent Technologies,
Version 1.171.36.28 (release 01-02-2013 CrysAlis171 .NET)
(compiled Feb  1 2013,16:14:44)
;
_computing_data_reduction
;
CrysAlisPro, Agilent Technologies,
Version 1.171.36.28 (release 01-02-2013 CrysAlis171 .NET)
(compiled Feb  1 2013,16:14:44)
;
_computing_structure_refinement 'SHELXL-97 (Sheldrick, 1997)'
_computing_structure_solution 'SHELXS-97 (Sheldrick, 1990)'
_diffrn_ambient_temperature 150(2)
_diffrn_measured_fraction_theta_full 0.995
_diffrn_measured_fraction_theta_max 0.995
_diffrn_measurement_device_type 'SuperNova, Single source at offset, Atlas'
_diffrn_measurement_method '\w scans'
_diffrn_radiation_monochromator mirror
_diffrn_radiation_source 'SuperNova (Cu) X-ray Source'
_diffrn_radiation_type CuK\a
_diffrn_radiation_wavelength 1.54184
_diffrn_reflns_av_R_equivalents 0.0230
_diffrn_reflns_av_sigmaI/netI 0.0162
_diffrn_reflns_limit_h_max 19
_diffrn_reflns_limit_h_min -19
_diffrn_reflns_limit_k_max 17
_diffrn_reflns_limit_k_min -11
_diffrn_reflns_limit_l_max 26
_diffrn_reflns_limit_l_min -26
_diffrn_reflns_number 36966
_diffrn_reflns_theta_full 67.50
_diffrn_reflns_theta_max 67.50
_diffrn_reflns_theta_min 3.69
_exptl_absorpt_coefficient_mu 0.798
_exptl_absorpt_correction_T_max 0.7900
_exptl_absorpt_correction_T_min 0.6635
_exptl_absorpt_correction_type multi-scan
_exptl_absorpt_process_details
;
CrysAlisPro, Agilent Technologies,
Version 1.171.36.28 (release 01-02-2013 CrysAlis171 .NET)
(compiled Feb  1 2013,16:14:44)
Empirical absorption correction using spherical harmonics,
 implemented in SCALE3 ABSPACK scaling algorithm.
;
_exptl_crystal_colour colourless
_exptl_crystal_density_diffrn 1.102
_exptl_crystal_density_method 'not measured'
_exptl_crystal_description block
_exptl_crystal_F_000 1872
_exptl_crystal_size_max 0.56
_exptl_crystal_size_mid 0.36
_exptl_crystal_size_min 0.31
_refine_diff_density_max 0.755
_refine_diff_density_min -0.659
_refine_diff_density_rms 0.043
_refine_ls_extinction_method none
_refine_ls_goodness_of_fit_ref 1.009
_refine_ls_hydrogen_treatment mixed
_refine_ls_matrix_type full
_refine_ls_number_parameters 646
_refine_ls_number_reflns 9324
_refine_ls_number_restraints 119
_refine_ls_restrained_S_all 1.048
_refine_ls_R_factor_all 0.0516
_refine_ls_R_factor_gt 0.0493
_refine_ls_shift/su_max 0.001
_refine_ls_shift/su_mean 0.000
_refine_ls_structure_factor_coef Fsqd
_refine_ls_weighting_details 'calc w=1/[\s^2^(Fo^2^)+(0.0619P)^2^+3.4833P] where P=(Fo^2^+2Fc^2^)/3'
_refine_ls_weighting_scheme calc
_refine_ls_wR_factor_gt 0.1252
_refine_ls_wR_factor_ref 0.1272
_reflns_number_gt 8815
_reflns_number_total 9324
_reflns_threshold_expression >2sigma(I)
_cod_data_source_file c3dt52637b.txt
_cod_data_source_block cu-251
_cod_original_sg_symbol_H-M P21/c
_cod_database_code 7028932

loop_
_symmetry_equiv_pos_as_xyz
'x, y, z'
'-x, y+1/2, -z+1/2'
'-x, -y, -z'
'x, -y-1/2, z-1/2'

loop_
_atom_site_label
_atom_site_type_symbol
_atom_site_fract_x
_atom_site_fract_y
_atom_site_fract_z
_atom_site_U_iso_or_equiv
_atom_site_adp_type
_atom_site_occupancy
_atom_site_symmetry_multiplicity
_atom_site_calc_flag
_atom_site_refinement_flags
_atom_site_disorder_assembly
_atom_site_disorder_group
Al1 Al 0.45254(3) 0.92486(4) 0.47957(2) 0.03415(15) Uani 1 1 d . . .
H1A H 0.3668(12) 0.9377(15) 0.4619(9) 0.041 Uiso 1 1 d . . .
H1B H 0.4893(13) 0.8252(15) 0.4735(9) 0.041 Uiso 1 1 d . . .
Al2 Al 0.0360(3) 0.4784(2) 0.55612(8) 0.0254(10) Uani 0.296(6) 1 d PD . 1
H2B H 0.004(4) 0.420(4) 0.607(2) 0.030 Uiso 0.296(6) 1 d PD . 1
H2C H 0.119(2) 0.514(5) 0.573(3) 0.039(18) Uiso 0.296(6) 1 d PD . 1
Al2A Al -0.00616(15) 0.45371(9) 0.55552(3) 0.0249(4) Uani 0.704(6) 1 d PD . 2
H2D H -0.0849(13) 0.4046(18) 0.5671(12) 0.030 Uiso 0.704(6) 1 d PD . 2
H2E H 0.0592(14) 0.4466(19) 0.6039(11) 0.030 Uiso 0.704(6) 1 d PD . 2
N1 N 0.48075(8) 0.98102(10) 0.55579(6) 0.0271(3) Uani 1 1 d . . .
N2 N 0.41522(8) 0.88545(10) 0.63027(6) 0.0278(3) Uani 1 1 d . . .
N3 N 0.49952(8) 0.99286(10) 0.66380(6) 0.0301(3) Uani 1 1 d . . .
N4 N 0.02773(8) 0.42369(9) 0.47619(6) 0.0218(3) Uani 1 1 d . . .
N5 N 0.05091(8) 0.32082(9) 0.39219(6) 0.0255(3) Uani 1 1 d . . .
N6 N 0.06972(8) 0.26288(9) 0.48280(6) 0.0264(3) Uani 1 1 d . . .
C1 C 0.46665(9) 0.95581(12) 0.61064(7) 0.0256(3) Uani 1 1 d . . .
C2 C 0.41913(11) 0.87838(13) 0.69319(7) 0.0332(4) Uani 1 1 d . . .
H2A H 0.3901 0.8350 0.7172 0.040 Uiso 1 1 calc R . .
C3 C 0.47079(11) 0.94317(13) 0.71355(7) 0.0348(4) Uani 1 1 d . . .
H3A H 0.4856 0.9538 0.7547 0.042 Uiso 1 1 calc R . .
C4 C 0.35943(9) 0.83282(11) 0.59261(7) 0.0244(3) Uani 1 1 d . . .
C5 C 0.37821(10) 0.73971(12) 0.57786(8) 0.0312(4) Uani 1 1 d . . .
C6 C 0.32222(11) 0.69079(13) 0.54237(9) 0.0387(4) Uani 1 1 d . . .
H6A H 0.3336 0.6279 0.5309 0.046 Uiso 1 1 calc R . .
C7 C 0.25066(12) 0.73163(14) 0.52351(9) 0.0408(4) Uani 1 1 d . . .
H7A H 0.2132 0.6967 0.4994 0.049 Uiso 1 1 calc R . .
C8 C 0.23314(11) 0.82294(13) 0.53940(8) 0.0346(4) Uani 1 1 d . . .
H8A H 0.1832 0.8499 0.5266 0.041 Uiso 1 1 calc R . .
C9 C 0.28725(10) 0.87629(11) 0.57389(7) 0.0268(3) Uani 1 1 d . . .
C10 C 0.45400(12) 0.69078(14) 0.60126(11) 0.0446(5) Uani 1 1 d . . .
H10A H 0.4924 0.7398 0.6167 0.054 Uiso 1 1 calc R . .
C11 C 0.43342(15) 0.62544(17) 0.65393(11) 0.0545(6) Uani 1 1 d . . .
H11A H 0.4071 0.6616 0.6858 0.082 Uiso 1 1 calc R . .
H11B H 0.4832 0.5971 0.6702 0.082 Uiso 1 1 calc R . .
H11C H 0.3968 0.5759 0.6395 0.082 Uiso 1 1 calc R . .
C12 C 0.49657(16) 0.6342(2) 0.55234(13) 0.0694(8) Uani 1 1 d . . .
H12A H 0.5091 0.6754 0.5182 0.104 Uiso 1 1 calc R . .
H12B H 0.4611 0.5832 0.5383 0.104 Uiso 1 1 calc R . .
H12C H 0.5468 0.6076 0.5691 0.104 Uiso 1 1 calc R . .
C13 C 0.26870(11) 0.97788(12) 0.59004(9) 0.0351(4) Uani 1 1 d . . .
H13A H 0.3207 1.0137 0.5892 0.042 Uiso 1 1 calc R . .
C14 C 0.21020(18) 1.02443(17) 0.54526(12) 0.0649(7) Uani 1 1 d . . .
H14A H 0.2087 1.0922 0.5529 0.097 Uiso 1 1 calc R . .
H14B H 0.1560 0.9980 0.5501 0.097 Uiso 1 1 calc R . .
H14C H 0.2283 1.0130 0.5039 0.097 Uiso 1 1 calc R . .
C15 C 0.23485(18) 0.98765(17) 0.65280(11) 0.0616(7) Uani 1 1 d . . .
H15A H 0.2717 0.9578 0.6822 0.092 Uiso 1 1 calc R . .
H15B H 0.1818 0.9571 0.6542 0.092 Uiso 1 1 calc R . .
H15C H 0.2291 1.0544 0.6627 0.092 Uiso 1 1 calc R . .
C16 C 0.56150(9) 1.06337(11) 0.66762(7) 0.0248(3) Uani 1 1 d . . .
C17 C 0.64177(10) 1.03430(12) 0.67528(7) 0.0285(3) Uani 1 1 d . B .
C18 C 0.70087(10) 1.10341(13) 0.67892(8) 0.0343(4) Uani 1 1 d . . .
H18A H 0.7559 1.0857 0.6843 0.041 Uiso 1 1 calc R . .
C19 C 0.68126(11) 1.19680(13) 0.67494(9) 0.0371(4) Uani 1 1 d . . .
H19A H 0.7228 1.2429 0.6771 0.045 Uiso 1 1 calc R . .
C20 C 0.60188(11) 1.22421(12) 0.66787(8) 0.0343(4) Uani 1 1 d . . .
H20A H 0.5893 1.2892 0.6652 0.041 Uiso 1 1 calc R . .
C21 C 0.53961(10) 1.15855(12) 0.66451(7) 0.0283(3) Uani 1 1 d . . .
C22 C 0.66524(13) 0.93155(14) 0.67882(9) 0.0435(5) Uani 1 1 d U . .
H22 H 0.6181 0.8904 0.6681 0.052 Uiso 1 1 calc R A 3
C23 C 0.6972(6) 0.9092(10) 0.7406(4) 0.0418(14) Uani 0.50 1 d PU B 3
H23A H 0.7123 0.8427 0.7425 0.063 Uiso 0.50 1 calc PR B 3
H23B H 0.6555 0.9222 0.7704 0.063 Uiso 0.50 1 calc PR B 3
H23C H 0.7449 0.9480 0.7494 0.063 Uiso 0.50 1 calc PR B 3
C24 C 0.7391(4) 0.9154(4) 0.6319(2) 0.0601(12) Uani 0.50 1 d PU B 3
H24A H 0.7204 0.9301 0.5907 0.090 Uiso 0.50 1 calc PR B 3
H24B H 0.7568 0.8498 0.6338 0.090 Uiso 0.50 1 calc PR B 3
H24C H 0.7844 0.9566 0.6430 0.090 Uiso 0.50 1 calc PR B 3
C23A C 0.7175(6) 0.9045(10) 0.7327(5) 0.0518(18) Uani 0.50 1 d PU B 4
H23D H 0.6966 0.9341 0.7692 0.078 Uiso 0.50 1 calc PR B 4
H23E H 0.7731 0.9256 0.7262 0.078 Uiso 0.50 1 calc PR B 4
H23F H 0.7169 0.8361 0.7375 0.078 Uiso 0.50 1 calc PR B 4
C24A C 0.6881(5) 0.8906(4) 0.6221(3) 0.0720(14) Uani 0.50 1 d PU B 4
H24D H 0.6499 0.9105 0.5902 0.108 Uiso 0.50 1 calc PR B 4
H24E H 0.6872 0.8220 0.6255 0.108 Uiso 0.50 1 calc PR B 4
H24F H 0.7427 0.9114 0.6120 0.108 Uiso 0.50 1 calc PR B 4
C25 C 0.45200(11) 1.18978(15) 0.65821(9) 0.0395(4) Uani 1 1 d . . .
H25A H 0.4246 1.1482 0.6277 0.047 Uiso 1 1 calc R . .
C26 C 0.40785(12) 1.17944(18) 0.71821(10) 0.0520(5) Uani 1 1 d . . .
H26A H 0.4115 1.1142 0.7321 0.078 Uiso 1 1 calc R . .
H26B H 0.3509 1.1967 0.7124 0.078 Uiso 1 1 calc R . .
H26C H 0.4329 1.2208 0.7486 0.078 Uiso 1 1 calc R . .
C27 C 0.44366(13) 1.29167(17) 0.63631(10) 0.0523(5) Uani 1 1 d . . .
H27A H 0.4726 1.2994 0.5983 0.078 Uiso 1 1 calc R . .
H27B H 0.4667 1.3341 0.6670 0.078 Uiso 1 1 calc R . .
H27C H 0.3863 1.3066 0.6297 0.078 Uiso 1 1 calc R . .
C28 C 0.04741(8) 0.34407(10) 0.45277(7) 0.0196(3) Uani 1 1 d . . .
C29 C 0.07474(11) 0.22745(11) 0.38603(8) 0.0309(4) Uani 1 1 d . . .
H29A H 0.0811 0.1946 0.3490 0.037 Uiso 1 1 calc R . .
C30 C 0.08702(11) 0.19250(11) 0.44111(8) 0.0318(4) Uani 1 1 d . . .
H30A H 0.1045 0.1305 0.4505 0.038 Uiso 1 1 calc R . .
C31 C 0.03718(10) 0.38514(11) 0.34268(7) 0.0256(3) Uani 1 1 d . . .
C32 C 0.10106(10) 0.44307(13) 0.32453(8) 0.0325(4) Uani 1 1 d . . .
C33 C 0.08592(12) 0.50374(14) 0.27642(8) 0.0403(4) Uani 1 1 d . . .
H33A H 0.1277 0.5441 0.2631 0.048 Uiso 1 1 calc R . .
C34 C 0.01137(12) 0.50645(13) 0.24768(8) 0.0386(4) Uani 1 1 d . . .
H34A H 0.0025 0.5480 0.2146 0.046 Uiso 1 1 calc R . .
C35 C -0.05044(11) 0.44925(12) 0.26658(8) 0.0318(4) Uani 1 1 d . . .
H35A H -0.1014 0.4518 0.2462 0.038 Uiso 1 1 calc R . .
C36 C -0.03939(10) 0.38792(11) 0.31497(7) 0.0268(3) Uani 1 1 d . . .
C37 C 0.18419(11) 0.43935(15) 0.35488(9) 0.0411(4) Uani 1 1 d U . .
H37 H 0.1772 0.4258 0.3989 0.049 Uiso 1 1 calc R C 7
C38 C 0.2330(4) 0.3639(4) 0.3287(3) 0.0443(12) Uani 0.60 1 d PU . 7
H38A H 0.2862 0.3622 0.3489 0.066 Uiso 0.60 1 calc PR . 7
H38B H 0.2396 0.3755 0.2853 0.066 Uiso 0.60 1 calc PR . 7
H38C H 0.2056 0.3035 0.3344 0.066 Uiso 0.60 1 calc PR . 7
C39 C 0.23151(18) 0.5375(2) 0.34862(15) 0.0352(6) Uani 0.60 1 d PU . 7
H39A H 0.1992 0.5879 0.3662 0.053 Uiso 0.60 1 calc PR . 7
H39B H 0.2404 0.5509 0.3057 0.053 Uiso 0.60 1 calc PR . 7
H39C H 0.2837 0.5334 0.3701 0.053 Uiso 0.60 1 calc PR . 7
C38A C 0.2472(7) 0.3829(7) 0.3162(5) 0.0484(17) Uani 0.40 1 d PU . 8
H38D H 0.2206 0.3281 0.2978 0.073 Uiso 0.40 1 calc PR . 8
H38E H 0.2920 0.3619 0.3424 0.073 Uiso 0.40 1 calc PR . 8
H38F H 0.2681 0.4235 0.2842 0.073 Uiso 0.40 1 calc PR . 8
C39A C 0.2111(4) 0.5194(5) 0.3831(4) 0.0682(14) Uani 0.40 1 d PU . 8
H39D H 0.2649 0.5082 0.4009 0.102 Uiso 0.40 1 calc PR . 8
H39E H 0.1736 0.5366 0.4152 0.102 Uiso 0.40 1 calc PR . 8
H39F H 0.2139 0.5705 0.3536 0.102 Uiso 0.40 1 calc PR . 8
C40 C -0.10874(11) 0.32673(14) 0.33581(8) 0.0379(4) Uani 1 1 d . . .
H40A H -0.0962 0.3055 0.3781 0.045 Uiso 1 1 calc R . .
C41 C -0.11723(18) 0.24034(19) 0.29613(16) 0.0782(9) Uani 1 1 d . . .
H41A H -0.1600 0.1999 0.3118 0.117 Uiso 1 1 calc R . .
H41B H -0.0660 0.2058 0.2963 0.117 Uiso 1 1 calc R . .
H41C H -0.1312 0.2595 0.2547 0.117 Uiso 1 1 calc R . .
C42 C -0.18872(14) 0.3791(2) 0.33610(14) 0.0684(7) Uani 1 1 d . . .
H42A H -0.2301 0.3393 0.3543 0.103 Uiso 1 1 calc R . .
H42B H -0.2051 0.3946 0.2945 0.103 Uiso 1 1 calc R . .
H42C H -0.1826 0.4370 0.3597 0.103 Uiso 1 1 calc R . .
C43 C 0.09379(10) 0.26019(11) 0.54590(7) 0.0253(3) Uani 1 1 d . . .
C44 C 0.16951(10) 0.29659(13) 0.56224(8) 0.0344(4) Uani 1 1 d . . .
C45 C 0.19172(11) 0.29368(15) 0.62311(9) 0.0412(4) Uani 1 1 d . . .
H45A H 0.2425 0.3189 0.6356 0.049 Uiso 1 1 calc R . .
C46 C 0.14184(11) 0.25505(14) 0.66570(8) 0.0377(4) Uani 1 1 d . . .
H46A H 0.1584 0.2537 0.7071 0.045 Uiso 1 1 calc R . .
C47 C 0.06773(11) 0.21827(13) 0.64831(8) 0.0329(4) Uani 1 1 d . . .
H47A H 0.0341 0.1909 0.6779 0.040 Uiso 1 1 calc R . .
C48 C 0.04161(10) 0.22076(11) 0.58803(7) 0.0270(3) Uani 1 1 d . . .
C49 C 0.22677(11) 0.33608(17) 0.51536(10) 0.0490(5) Uani 1 1 d U . .
H49 H 0.1965 0.3557 0.4779 0.059 Uiso 1 1 calc R D 5
C50 C 0.29266(14) 0.26688(19) 0.50073(12) 0.0633(7) Uani 1 1 d U . .
H50A H 0.2683 0.2074 0.4875 0.095 Uiso 1 1 calc R . .
H50B H 0.3266 0.2561 0.5369 0.095 Uiso 1 1 calc R . .
H50C H 0.3259 0.2922 0.4683 0.095 Uiso 1 1 calc R . .
C51 C 0.2779(4) 0.4282(4) 0.5465(3) 0.0533(11) Uani 0.50 1 d PU . 5
H51A H 0.2396 0.4774 0.5575 0.080 Uiso 0.50 1 calc PR . 5
H51B H 0.3161 0.4531 0.5171 0.080 Uiso 0.50 1 calc PR . 5
H51C H 0.3077 0.4070 0.5827 0.080 Uiso 0.50 1 calc PR . 5
C51A C 0.2509(3) 0.4285(4) 0.5224(2) 0.0454(10) Uani 0.50 1 d PU . 6
H51D H 0.2037 0.4676 0.5313 0.068 Uiso 0.50 1 calc PR . 6
H51E H 0.2756 0.4505 0.4850 0.068 Uiso 0.50 1 calc PR . 6
H51F H 0.2903 0.4330 0.5558 0.068 Uiso 0.50 1 calc PR . 6
C52 C -0.03984(11) 0.17941(13) 0.56988(8) 0.0337(4) Uani 1 1 d . . .
H52A H -0.0553 0.2038 0.5289 0.040 Uiso 1 1 calc R . .
C53 C -0.03491(15) 0.07346(16) 0.56662(15) 0.0645(7) Uani 1 1 d . . .
H53A H 0.0055 0.0553 0.5369 0.097 Uiso 1 1 calc R . .
H53B H -0.0878 0.0480 0.5544 0.097 Uiso 1 1 calc R . .
H53C H -0.0193 0.0484 0.6064 0.097 Uiso 1 1 calc R . .
C54 C -0.10724(13) 0.20445(18) 0.61385(11) 0.0548(6) Uani 1 1 d . . .
H54A H -0.1081 0.2726 0.6202 0.082 Uiso 1 1 calc R . .
H54B H -0.0973 0.1727 0.6526 0.082 Uiso 1 1 calc R . .
H54C H -0.1595 0.1841 0.5968 0.082 Uiso 1 1 calc R . .

loop_
_atom_site_aniso_label
_atom_site_aniso_U_11
_atom_site_aniso_U_22
_atom_site_aniso_U_33
_atom_site_aniso_U_23
_atom_site_aniso_U_13
_atom_site_aniso_U_12
Al1 0.0402(3) 0.0423(3) 0.0199(2) 0.0016(2) -0.0008(2) -0.0220(2)
Al2 0.035(2) 0.0211(11) 0.0199(8) -0.0029(6) -0.0027(8) 0.0096(13)
Al2A 0.0370(10) 0.0178(4) 0.0199(4) 0.0006(3) 0.0050(3) 0.0070(5)
N1 0.0270(7) 0.0349(7) 0.0193(6) 0.0013(5) -0.0014(5) -0.0107(6)
N2 0.0293(7) 0.0329(7) 0.0213(6) 0.0046(5) -0.0010(5) -0.0107(6)
N3 0.0332(7) 0.0380(8) 0.0189(6) 0.0019(6) -0.0018(5) -0.0134(6)
N4 0.0262(6) 0.0186(6) 0.0207(6) -0.0010(5) 0.0020(5) 0.0039(5)
N5 0.0328(7) 0.0218(6) 0.0217(6) -0.0044(5) -0.0007(5) 0.0076(5)
N6 0.0384(8) 0.0179(6) 0.0230(7) 0.0009(5) 0.0066(5) 0.0066(5)
C1 0.0240(7) 0.0308(8) 0.0220(8) 0.0021(6) -0.0013(6) -0.0073(6)
C2 0.0399(9) 0.0384(10) 0.0211(8) 0.0075(7) 0.0016(7) -0.0093(8)
C3 0.0423(10) 0.0436(10) 0.0184(8) 0.0049(7) -0.0011(7) -0.0109(8)
C4 0.0243(7) 0.0264(8) 0.0226(7) 0.0033(6) 0.0019(6) -0.0077(6)
C5 0.0271(8) 0.0277(8) 0.0388(9) 0.0057(7) 0.0057(7) -0.0039(7)
C6 0.0406(10) 0.0258(9) 0.0500(11) -0.0057(8) 0.0067(8) -0.0065(7)
C7 0.0391(10) 0.0379(10) 0.0451(11) -0.0053(8) -0.0055(8) -0.0150(8)
C8 0.0284(8) 0.0361(9) 0.0391(10) 0.0036(8) -0.0051(7) -0.0053(7)
C9 0.0264(8) 0.0271(8) 0.0271(8) 0.0038(6) 0.0037(6) -0.0044(6)
C10 0.0313(9) 0.0349(10) 0.0676(14) 0.0090(9) 0.0014(9) 0.0032(8)
C11 0.0560(13) 0.0505(13) 0.0569(13) 0.0140(10) -0.0037(10) 0.0116(10)
C12 0.0566(14) 0.0674(16) 0.0850(19) 0.0230(14) 0.0293(13) 0.0277(12)
C13 0.0326(9) 0.0266(9) 0.0462(10) 0.0001(7) 0.0045(8) -0.0022(7)
C14 0.0900(19) 0.0462(13) 0.0586(15) 0.0065(11) 0.0000(13) 0.0267(13)
C15 0.0905(18) 0.0483(13) 0.0464(13) -0.0029(10) 0.0135(12) 0.0224(12)
C16 0.0256(8) 0.0310(8) 0.0176(7) -0.0018(6) -0.0013(6) -0.0053(6)
C17 0.0299(8) 0.0322(9) 0.0234(8) -0.0032(6) -0.0035(6) 0.0020(7)
C18 0.0232(8) 0.0440(10) 0.0357(9) -0.0024(8) -0.0009(7) -0.0007(7)
C19 0.0326(9) 0.0379(10) 0.0406(10) 0.0000(8) -0.0023(7) -0.0110(8)
C20 0.0411(10) 0.0266(8) 0.0350(9) -0.0023(7) -0.0042(7) -0.0002(7)
C21 0.0273(8) 0.0368(9) 0.0208(7) -0.0042(6) -0.0018(6) 0.0031(7)
C22 0.0541(12) 0.0333(9) 0.0427(10) -0.0057(8) -0.0130(9) 0.0118(8)
C23 0.049(4) 0.033(2) 0.044(2) 0.009(2) 0.003(2) 0.008(3)
C24 0.088(3) 0.049(3) 0.044(2) 0.0003(19) 0.012(2) 0.037(2)
C23A 0.063(4) 0.039(2) 0.053(3) 0.002(3) -0.017(3) 0.010(4)
C24A 0.112(4) 0.055(3) 0.049(2) -0.006(2) -0.002(3) 0.038(3)
C25 0.0285(9) 0.0533(12) 0.0364(10) -0.0081(8) -0.0042(7) 0.0084(8)
C26 0.0344(10) 0.0679(15) 0.0542(13) 0.0010(11) 0.0130(9) 0.0093(10)
C27 0.0448(11) 0.0636(14) 0.0484(12) 0.0040(10) -0.0034(9) 0.0210(10)
C28 0.0181(7) 0.0190(7) 0.0217(7) -0.0005(6) 0.0026(5) -0.0001(5)
C29 0.0409(9) 0.0215(8) 0.0302(9) -0.0080(6) 0.0018(7) 0.0063(7)
C30 0.0455(10) 0.0167(7) 0.0336(9) -0.0023(6) 0.0081(7) 0.0059(7)
C31 0.0341(8) 0.0242(8) 0.0184(7) -0.0041(6) 0.0037(6) 0.0070(6)
C32 0.0330(9) 0.0384(9) 0.0262(8) -0.0065(7) 0.0075(7) 0.0021(7)
C33 0.0449(11) 0.0444(11) 0.0320(9) 0.0033(8) 0.0097(8) -0.0090(9)
C34 0.0533(11) 0.0352(9) 0.0273(9) 0.0074(7) 0.0032(8) -0.0013(8)
C35 0.0393(9) 0.0312(9) 0.0249(8) 0.0008(7) -0.0015(7) 0.0040(7)
C36 0.0342(9) 0.0248(8) 0.0214(7) -0.0029(6) 0.0016(6) 0.0034(7)
C37 0.0316(9) 0.0545(11) 0.0373(10) -0.0038(8) 0.0056(7) -0.0019(8)
C38 0.030(2) 0.045(2) 0.058(3) 0.007(2) 0.0101(19) 0.0033(17)
C39 0.0278(14) 0.0436(15) 0.0345(16) 0.0018(13) 0.0120(12) -0.0075(12)
C38A 0.036(4) 0.062(4) 0.047(4) 0.006(3) 0.013(2) 0.006(3)
C39A 0.059(3) 0.064(3) 0.080(3) -0.017(3) -0.014(3) 0.000(2)
C40 0.0368(10) 0.0448(11) 0.0319(9) 0.0125(8) -0.0023(7) -0.0045(8)
C41 0.0661(17) 0.0490(14) 0.120(3) -0.0159(15) 0.0120(16) -0.0255(13)
C42 0.0391(12) 0.0851(19) 0.0815(18) 0.0164(15) 0.0188(12) 0.0031(12)
C43 0.0319(8) 0.0192(7) 0.0250(8) 0.0026(6) 0.0040(6) 0.0091(6)
C44 0.0269(8) 0.0355(9) 0.0409(10) 0.0112(8) 0.0039(7) 0.0093(7)
C45 0.0268(9) 0.0481(11) 0.0484(11) 0.0105(9) -0.0064(8) 0.0024(8)
C46 0.0387(10) 0.0434(10) 0.0307(9) 0.0034(8) -0.0072(7) 0.0035(8)
C47 0.0377(9) 0.0357(9) 0.0255(8) 0.0037(7) 0.0027(7) -0.0001(7)
C48 0.0341(9) 0.0215(8) 0.0254(8) 0.0012(6) 0.0020(6) 0.0022(6)
C49 0.0279(9) 0.0666(12) 0.0527(12) 0.0241(10) 0.0034(8) -0.0007(9)
C50 0.0495(12) 0.0724(14) 0.0688(15) -0.0279(13) 0.0288(11) -0.0181(11)
C51 0.054(3) 0.0382(18) 0.069(3) 0.011(2) 0.019(2) 0.0015(19)
C51A 0.035(2) 0.0570(18) 0.044(3) 0.008(2) -0.0018(18) -0.0070(18)
C52 0.0393(10) 0.0352(9) 0.0266(8) 0.0049(7) -0.0018(7) -0.0064(7)
C53 0.0470(13) 0.0391(12) 0.108(2) -0.0175(13) 0.0049(13) -0.0098(10)
C54 0.0371(11) 0.0619(14) 0.0655(15) -0.0051(12) 0.0016(10) 0.0044(10)

loop_
_atom_type_symbol
_atom_type_description
_atom_type_scat_dispersion_real
_atom_type_scat_dispersion_imag
_atom_type_scat_source
C C 0.0181 0.0091 'International Tables Vol C Tables 4.2.6.8 and 6.1.1.4'
H H 0.0000 0.0000 'International Tables Vol C Tables 4.2.6.8 and 6.1.1.4'
N N 0.0311 0.0180 'International Tables Vol C Tables 4.2.6.8 and 6.1.1.4'
Al Al 0.2130 0.2455 'International Tables Vol C Tables 4.2.6.8 and 6.1.1.4'

loop_
_geom_angle_atom_site_label_1
_geom_angle_atom_site_label_2
_geom_angle_atom_site_label_3
_geom_angle
_geom_angle_site_symmetry_1
_geom_angle_site_symmetry_3
N1 Al1 N1 86.17(6) 3_676 .
N1 Al1 Al1 43.13(4) 3_676 3_676
N1 Al1 Al1 43.04(4) . 3_676
N1 Al1 H1A 111.3(8) 3_676 .
N1 Al1 H1A 113.6(8) . .
Al1 Al1 H1A 121.5(8) 3_676 .
N1 Al1 H1B 112.1(8) 3_676 .
N1 Al1 H1B 111.6(8) . .
Al1 Al1 H1B 120.6(8) 3_676 .
H1A Al1 H1B 117.9(11) . .
N4 Al2 N4 85.49(10) 3_566 .
N4 Al2 Al2 43.47(6) 3_566 3_566
N4 Al2 Al2 42.02(7) . 3_566
N4 Al2 H2B 119(3) 3_566 .
N4 Al2 H2B 116(2) . .
Al2 Al2 H2B 129(3) 3_566 .
N4 Al2 H2C 111(3) 3_566 .
N4 Al2 H2C 115(3) . .
Al2 Al2 H2C 122(3) 3_566 .
H2B Al2 H2C 109(4) . .
N4 Al2 H2E 141.2(13) 3_566 .
N4 Al2 H2E 131.6(13) . .
Al2 Al2 H2E 169.0(13) 3_566 .
H2B Al2 H2E 41(2) . .
H2C Al2 H2E 68(3) . .
N4 Al2A N4 85.61(6) . 3_566
N4 Al2A Al2A 43.00(4) . 3_566
N4 Al2A Al2A 42.61(4) 3_566 3_566
N4 Al2A H2B 136(3) . .
N4 Al2A H2B 135(3) 3_566 .
Al2A Al2A H2B 167(3) 3_566 .
N4 Al2A H2D 108.8(10) . .
N4 Al2A H2D 109.3(10) 3_566 .
Al2A Al2A H2D 116.4(10) 3_566 .
H2B Al2A H2D 77(3) . .
N4 Al2A H2E 114.8(10) . .
N4 Al2A H2E 116.6(11) 3_566 .
Al2A Al2A H2E 126.2(11) 3_566 .
H2B Al2A H2E 41(3) . .
H2D Al2A H2E 117.4(15) . .
C1 N1 Al1 134.00(11) . 3_676
C1 N1 Al1 131.71(12) . .
Al1 N1 Al1 93.83(6) 3_676 .
C1 N2 C2 110.21(13) . .
C1 N2 C4 125.74(13) . .
C2 N2 C4 123.79(13) . .
C1 N3 C3 109.84(13) . .
C1 N3 C16 125.69(13) . .
C3 N3 C16 124.03(13) . .
C28 N4 Al2 129.97(13) . 3_566
C28 N4 Al2A 130.45(11) . .
Al2 N4 Al2A 90.64(8) 3_566 .
C28 N4 Al2A 134.58(11) . 3_566
Al2 N4 Al2A 23.77(12) 3_566 3_566
Al2A N4 Al2A 94.39(6) . 3_566
C28 N4 Al2 134.93(12) . .
Al2 N4 Al2 94.51(10) 3_566 .
Al2A N4 Al2 23.53(12) . .
Al2A N4 Al2 88.65(8) 3_566 .
C28 N5 C29 109.86(13) . .
C28 N5 C31 125.06(12) . .
C29 N5 C31 124.96(13) . .
C28 N6 C30 109.92(13) . .
C28 N6 C43 123.61(13) . .
C30 N6 C43 124.23(13) . .
N1 C1 N2 128.04(14) . .
N1 C1 N3 127.91(14) . .
N2 C1 N3 104.05(13) . .
C3 C2 N2 107.80(14) . .
C3 C2 H2A 126.1 . .
N2 C2 H2A 126.1 . .
C2 C3 N3 108.06(14) . .
C2 C3 H3A 126.0 . .
N3 C3 H3A 126.0 . .
C9 C4 C5 122.71(15) . .
C9 C4 N2 118.33(14) . .
C5 C4 N2 118.93(15) . .
C6 C5 C4 117.20(16) . .
C6 C5 C10 120.04(17) . .
C4 C5 C10 122.71(16) . .
C7 C6 C5 121.33(17) . .
C7 C6 H6A 119.3 . .
C5 C6 H6A 119.3 . .
C6 C7 C8 120.30(17) . .
C6 C7 H7A 119.9 . .
C8 C7 H7A 119.9 . .
C7 C8 C9 121.22(17) . .
C7 C8 H8A 119.4 . .
C9 C8 H8A 119.4 . .
C8 C9 C4 117.23(15) . .
C8 C9 C13 121.13(15) . .
C4 C9 C13 121.64(15) . .
C5 C10 C12 112.89(19) . .
C5 C10 C11 110.15(16) . .
C12 C10 C11 109.11(18) . .
C5 C10 H10A 108.2 . .
C12 C10 H10A 108.2 . .
C11 C10 H10A 108.2 . .
C10 C11 H11A 109.5 . .
C10 C11 H11B 109.5 . .
H11A C11 H11B 109.5 . .
C10 C11 H11C 109.5 . .
H11A C11 H11C 109.5 . .
H11B C11 H11C 109.5 . .
C10 C12 H12A 109.5 . .
C10 C12 H12B 109.5 . .
H12A C12 H12B 109.5 . .
C10 C12 H12C 109.5 . .
H12A C12 H12C 109.5 . .
H12B C12 H12C 109.5 . .
C15 C13 C9 112.46(16) . .
C15 C13 C14 108.34(18) . .
C9 C13 C14 112.91(17) . .
C15 C13 H13A 107.6 . .
C9 C13 H13A 107.6 . .
C14 C13 H13A 107.6 . .
C13 C14 H14A 109.5 . .
C13 C14 H14B 109.5 . .
H14A C14 H14B 109.5 . .
C13 C14 H14C 109.5 . .
H14A C14 H14C 109.5 . .
H14B C14 H14C 109.5 . .
C13 C15 H15A 109.5 . .
C13 C15 H15B 109.5 . .
H15A C15 H15B 109.5 . .
C13 C15 H15C 109.5 . .
H15A C15 H15C 109.5 . .
H15B C15 H15C 109.5 . .
C17 C16 C21 122.35(15) . .
C17 C16 N3 118.39(15) . .
C21 C16 N3 119.25(14) . .
C18 C17 C16 117.60(16) . .
C18 C17 C22 120.12(16) . .
C16 C17 C22 122.27(16) . .
C19 C18 C17 121.21(16) . .
C19 C18 H18A 119.4 . .
C17 C18 H18A 119.4 . .
C18 C19 C20 120.43(17) . .
C18 C19 H19A 119.8 . .
C20 C19 H19A 119.8 . .
C19 C20 C21 121.28(17) . .
C19 C20 H20A 119.4 . .
C21 C20 H20A 119.4 . .
C20 C21 C16 117.11(15) . .
C20 C21 C25 120.78(16) . .
C16 C21 C25 122.11(16) . .
C24A C22 C23 128.1(5) . .
C24A C22 C23A 115.3(5) . .
C23 C22 C23A 14.8(6) . .
C24A C22 C17 114.7(3) . .
C23 C22 C17 109.9(5) . .
C23A C22 C17 115.5(6) . .
C24A C22 C24 34.8(3) . .
C23 C22 C24 107.1(4) . .
C23A C22 C24 92.3(4) . .
C17 C22 C24 107.3(2) . .
C24A C22 H22 76.8 . .
C23 C22 H22 110.8 . .
C23A C22 H22 118.1 . .
C17 C22 H22 110.8 . .
C24 C22 H22 110.8 . .
C22 C23 H23A 109.5 . .
C22 C23 H23B 109.5 . .
H23A C23 H23B 109.5 . .
C22 C23 H23C 109.5 . .
H23A C23 H23C 109.5 . .
H23B C23 H23C 109.5 . .
C22 C24 H24A 109.5 . .
C22 C24 H24B 109.5 . .
H24A C24 H24B 109.5 . .
C22 C24 H24C 109.5 . .
H24A C24 H24C 109.5 . .
H24B C24 H24C 109.5 . .
C22 C23A H23D 109.5 . .
C22 C23A H23E 109.5 . .
H23D C23A H23E 109.5 . .
C22 C23A H23F 109.5 . .
H23D C23A H23F 109.5 . .
H23E C23A H23F 109.5 . .
C22 C24A H24D 109.5 . .
C22 C24A H24E 109.5 . .
H24D C24A H24E 109.5 . .
C22 C24A H24F 109.5 . .
H24D C24A H24F 109.5 . .
H24E C24A H24F 109.5 . .
C21 C25 C26 111.14(16) . .
C21 C25 C27 112.69(17) . .
C26 C25 C27 108.80(17) . .
C21 C25 H25A 108.0 . .
C26 C25 H25A 108.0 . .
C27 C25 H25A 108.0 . .
C25 C26 H26A 109.5 . .
C25 C26 H26B 109.5 . .
H26A C26 H26B 109.5 . .
C25 C26 H26C 109.5 . .
H26A C26 H26C 109.5 . .
H26B C26 H26C 109.5 . .
C25 C27 H27A 109.5 . .
C25 C27 H27B 109.5 . .
H27A C27 H27B 109.5 . .
C25 C27 H27C 109.5 . .
H27A C27 H27C 109.5 . .
H27B C27 H27C 109.5 . .
N4 C28 N6 127.62(14) . .
N4 C28 N5 127.91(14) . .
N6 C28 N5 104.47(12) . .
C30 C29 N5 107.89(14) . .
C30 C29 H29A 126.1 . .
N5 C29 H29A 126.1 . .
C29 C30 N6 107.85(14) . .
C29 C30 H30A 126.1 . .
N6 C30 H30A 126.1 . .
C36 C31 C32 122.60(15) . .
C36 C31 N5 118.68(14) . .
C32 C31 N5 118.71(15) . .
C33 C32 C31 117.20(16) . .
C33 C32 C37 120.59(17) . .
C31 C32 C37 122.19(16) . .
C34 C33 C32 121.21(17) . .
C34 C33 H33A 119.4 . .
C32 C33 H33A 119.4 . .
C35 C34 C33 120.45(17) . .
C35 C34 H34A 119.8 . .
C33 C34 H34A 119.8 . .
C34 C35 C36 121.07(17) . .
C34 C35 H35A 119.5 . .
C36 C35 H35A 119.5 . .
C35 C36 C31 117.43(16) . .
C35 C36 C40 120.25(15) . .
C31 C36 C40 122.31(15) . .
C39A C37 C38 127.7(4) . .
C39A C37 C32 117.1(3) . .
C38 C37 C32 110.5(3) . .
C39A C37 C38A 117.3(5) . .
C38 C37 C38A 16.7(4) . .
C32 C37 C38A 112.3(5) . .
C39A C37 C39 33.1(4) . .
C38 C37 C39 109.3(3) . .
C32 C37 C39 111.68(19) . .
C38A C37 C39 94.0(4) . .
C39A C37 H37 76.1 . .
C38 C37 H37 108.4 . .
C32 C37 H37 108.4 . .
C38A C37 H37 121.2 . .
C39 C37 H37 108.4 . .
C37 C38 H38A 109.5 . .
C37 C38 H38B 109.5 . .
H38A C38 H38B 109.5 . .
C37 C38 H38C 109.5 . .
H38A C38 H38C 109.5 . .
H38B C38 H38C 109.5 . .
C37 C39 H39A 109.5 . .
C37 C39 H39B 109.5 . .
H39A C39 H39B 109.5 . .
C37 C39 H39C 109.5 . .
H39A C39 H39C 109.5 . .
H39B C39 H39C 109.5 . .
C37 C38A H38D 109.5 . .
C37 C38A H38E 109.5 . .
H38D C38A H38E 109.5 . .
C37 C38A H38F 109.5 . .
H38D C38A H38F 109.5 . .
H38E C38A H38F 109.5 . .
C37 C39A H39D 109.5 . .
C37 C39A H39E 109.5 . .
H39D C39A H39E 109.5 . .
C37 C39A H39F 109.5 . .
H39D C39A H39F 109.5 . .
H39E C39A H39F 109.5 . .
C41 C40 C36 110.69(17) . .
C41 C40 C42 109.2(2) . .
C36 C40 C42 112.49(17) . .
C41 C40 H40A 108.1 . .
C36 C40 H40A 108.1 . .
C42 C40 H40A 108.1 . .
C40 C41 H41A 109.5 . .
C40 C41 H41B 109.5 . .
H41A C41 H41B 109.5 . .
C40 C41 H41C 109.5 . .
H41A C41 H41C 109.5 . .
H41B C41 H41C 109.5 . .
C40 C42 H42A 109.5 . .
C40 C42 H42B 109.5 . .
H42A C42 H42B 109.5 . .
C40 C42 H42C 109.5 . .
H42A C42 H42C 109.5 . .
H42B C42 H42C 109.5 . .
C44 C43 C48 122.54(15) . .
C44 C43 N6 118.08(14) . .
C48 C43 N6 119.38(15) . .
C45 C44 C43 117.40(16) . .
C45 C44 C49 120.82(17) . .
C43 C44 C49 121.76(17) . .
C46 C45 C44 121.48(17) . .
C46 C45 H45A 119.3 . .
C44 C45 H45A 119.3 . .
C45 C46 C47 120.05(17) . .
C45 C46 H46A 120.0 . .
C47 C46 H46A 120.0 . .
C46 C47 C48 121.01(16) . .
C46 C47 H47A 119.5 . .
C48 C47 H47A 119.5 . .
C47 C48 C43 117.51(16) . .
C47 C48 C52 120.12(15) . .
C43 C48 C52 122.36(15) . .
C51A C49 C50 116.0(3) . .
C51A C49 C44 117.2(3) . .
C50 C49 C44 111.39(18) . .
C51A C49 C51 23.1(2) . .
C50 C49 C51 103.5(2) . .
C44 C49 C51 108.7(3) . .
C51A C49 H49 88.0 . .
C50 C49 H49 111.0 . .
C44 C49 H49 111.0 . .
C51 C49 H49 111.0 . .
C49 C50 H50A 109.5 . .
C49 C50 H50B 109.5 . .
H50A C50 H50B 109.5 . .
C49 C50 H50C 109.5 . .
H50A C50 H50C 109.5 . .
H50B C50 H50C 109.5 . .
C49 C51 H51A 109.5 . .
C49 C51 H51B 109.5 . .
H51A C51 H51B 109.5 . .
C49 C51 H51C 109.5 . .
H51A C51 H51C 109.5 . .
H51B C51 H51C 109.5 . .
C49 C51A H51D 109.5 . .
C49 C51A H51E 109.5 . .
H51D C51A H51E 109.5 . .
C49 C51A H51F 109.5 . .
H51D C51A H51F 109.5 . .
H51E C51A H51F 109.5 . .
C53 C52 C48 110.56(16) . .
C53 C52 C54 107.61(18) . .
C48 C52 C54 113.21(16) . .
C53 C52 H52A 108.4 . .
C48 C52 H52A 108.4 . .
C54 C52 H52A 108.4 . .
C52 C53 H53A 109.5 . .
C52 C53 H53B 109.5 . .
H53A C53 H53B 109.5 . .
C52 C53 H53C 109.5 . .
H53A C53 H53C 109.5 . .
H53B C53 H53C 109.5 . .
C52 C54 H54A 109.5 . .
C52 C54 H54B 109.5 . .
H54A C54 H54B 109.5 . .
C52 C54 H54C 109.5 . .
H54A C54 H54C 109.5 . .
H54B C54 H54C 109.5 . .

loop_
_geom_bond_atom_site_label_1
_geom_bond_atom_site_label_2
_geom_bond_distance
_geom_bond_site_symmetry_2
Al1 N1 1.9115(14) 3_676
Al1 N1 1.9148(14) .
Al1 Al1 2.7946(10) 3_676
Al1 H1A 1.48(2) .
Al1 H1B 1.55(2) .
Al2 N4 1.881(2) 3_566
Al2 N4 1.933(2) .
Al2 Al2 2.801(4) 3_566
Al2 H2B 1.50(2) .
Al2 H2C 1.50(2) .
Al2 H2E 1.20(2) .
Al2A N4 1.8982(14) .
Al2A N4 1.9123(15) 3_566
Al2A Al2A 2.7958(17) 3_566
Al2A H2B 1.24(4) .
Al2A H2D 1.50(2) .
Al2A H2E 1.510(19) .
N1 C1 1.289(2) .
N1 Al1 1.9115(14) 3_676
N2 C1 1.389(2) .
N2 C2 1.394(2) .
N2 C4 1.442(2) .
N3 C1 1.390(2) .
N3 C3 1.398(2) .
N3 C16 1.436(2) .
N4 C28 1.2904(19) .
N4 Al2 1.881(2) 3_566
N4 Al2A 1.9123(15) 3_566
N5 C28 1.3811(19) .
N5 C29 1.394(2) .
N5 C31 1.442(2) .
N6 C28 1.3800(19) .
N6 C30 1.394(2) .
N6 C43 1.444(2) .
C2 C3 1.331(3) .
C2 H2A 0.9500 .
C3 H3A 0.9500 .
C4 C9 1.401(2) .
C4 C5 1.401(2) .
C5 C6 1.390(3) .
C5 C10 1.517(3) .
C6 C7 1.377(3) .
C6 H6A 0.9500 .
C7 C8 1.379(3) .
C7 H7A 0.9500 .
C8 C9 1.391(2) .
C8 H8A 0.9500 .
C9 C13 1.523(2) .
C10 C12 1.530(3) .
C10 C11 1.533(3) .
C10 H10A 1.0000 .
C11 H11A 0.9800 .
C11 H11B 0.9800 .
C11 H11C 0.9800 .
C12 H12A 0.9800 .
C12 H12B 0.9800 .
C12 H12C 0.9800 .
C13 C15 1.511(3) .
C13 C14 1.524(3) .
C13 H13A 1.0000 .
C14 H14A 0.9800 .
C14 H14B 0.9800 .
C14 H14C 0.9800 .
C15 H15A 0.9800 .
C15 H15B 0.9800 .
C15 H15C 0.9800 .
C16 C17 1.398(2) .
C16 C21 1.404(2) .
C17 C18 1.388(3) .
C17 C22 1.515(2) .
C18 C19 1.371(3) .
C18 H18A 0.9500 .
C19 C20 1.376(3) .
C19 H19A 0.9500 .
C20 C21 1.392(2) .
C20 H20A 0.9500 .
C21 C25 1.520(2) .
C22 C24A 1.438(6) .
C22 C23 1.489(11) .
C22 C23A 1.509(11) .
C22 C24 1.631(6) .
C22 H22 1.0000 .
C23 H23A 0.9800 .
C23 H23B 0.9800 .
C23 H23C 0.9800 .
C24 H24A 0.9800 .
C24 H24B 0.9800 .
C24 H24C 0.9800 .
C23A H23D 0.9800 .
C23A H23E 0.9800 .
C23A H23F 0.9800 .
C24A H24D 0.9800 .
C24A H24E 0.9800 .
C24A H24F 0.9800 .
C25 C26 1.532(3) .
C25 C27 1.535(3) .
C25 H25A 1.0000 .
C26 H26A 0.9800 .
C26 H26B 0.9800 .
C26 H26C 0.9800 .
C27 H27A 0.9800 .
C27 H27B 0.9800 .
C27 H27C 0.9800 .
C29 C30 1.327(2) .
C29 H29A 0.9500 .
C30 H30A 0.9500 .
C31 C36 1.398(2) .
C31 C32 1.404(2) .
C32 C33 1.389(3) .
C32 C37 1.520(3) .
C33 C34 1.378(3) .
C33 H33A 0.9500 .
C34 C35 1.378(3) .
C34 H34A 0.9500 .
C35 C36 1.390(2) .
C35 H35A 0.9500 .
C36 C40 1.518(2) .
C37 C39A 1.370(7) .
C37 C38 1.469(7) .
C37 C38A 1.579(11) .
C37 C39 1.609(4) .
C37 H37 1.0000 .
C38 H38A 0.9800 .
C38 H38B 0.9800 .
C38 H38C 0.9800 .
C39 H39A 0.9800 .
C39 H39B 0.9800 .
C39 H39C 0.9800 .
C38A H38D 0.9800 .
C38A H38E 0.9800 .
C38A H38F 0.9800 .
C39A H39D 0.9800 .
C39A H39E 0.9800 .
C39A H39F 0.9800 .
C40 C41 1.516(3) .
C40 C42 1.518(3) .
C40 H40A 1.0000 .
C41 H41A 0.9800 .
C41 H41B 0.9800 .
C41 H41C 0.9800 .
C42 H42A 0.9800 .
C42 H42B 0.9800 .
C42 H42C 0.9800 .
C43 C44 1.397(2) .
C43 C48 1.398(2) .
C44 C45 1.389(3) .
C44 C49 1.523(3) .
C45 C46 1.377(3) .
C45 H45A 0.9500 .
C46 C47 1.381(3) .
C46 H46A 0.9500 .
C47 C48 1.394(2) .
C47 H47A 0.9500 .
C48 C52 1.518(2) .
C49 C51A 1.384(6) .
C49 C50 1.508(3) .
C49 C51 1.699(6) .
C49 H49 1.0000 .
C50 H50A 0.9800 .
C50 H50B 0.9800 .
C50 H50C 0.9800 .
C51 H51A 0.9800 .
C51 H51B 0.9800 .
C51 H51C 0.9800 .
C51A H51D 0.9800 .
C51A H51E 0.9800 .
C51A H51F 0.9800 .
C52 C53 1.513(3) .
C52 C54 1.533(3) .
C52 H52A 1.0000 .
C53 H53A 0.9800 .
C53 H53B 0.9800 .
C53 H53C 0.9800 .
C54 H54A 0.9800 .
C54 H54B 0.9800 .
C54 H54C 0.9800 .

loop_
_geom_torsion_atom_site_label_1
_geom_torsion_atom_site_label_2
_geom_torsion_atom_site_label_3
_geom_torsion_atom_site_label_4
_geom_torsion
_geom_torsion_site_symmetry_1
_geom_torsion_site_symmetry_4
N1 Al1 N1 C1 -172.9(2) 3_676 .
Al1 Al1 N1 C1 -172.9(2) 3_676 .
N1 Al1 N1 Al1 0.0 3_676 3_676
N4 Al2A N4 C28 -172.11(17) 3_566 .
Al2A Al2A N4 C28 -172.11(17) 3_566 .
N4 Al2A N4 Al2 -23.50(12) 3_566 3_566
Al2A Al2A N4 Al2 -23.50(13) 3_566 3_566
N4 Al2A N4 Al2A 0.0 3_566 3_566
N4 Al2A N4 Al2 76.38(15) 3_566 .
Al2A Al2A N4 Al2 76.38(15) 3_566 .
N4 Al2 N4 C28 -171.43(18) 3_566 .
Al2 Al2 N4 C28 -171.43(18) 3_566 .
N4 Al2 N4 Al2 0.0 3_566 3_566
N4 Al2 N4 Al2A -81.2(2) 3_566 .
Al2 Al2 N4 Al2A -81.2(2) 3_566 .
N4 Al2 N4 Al2A 23.06(11) 3_566 3_566
Al2 Al2 N4 Al2A 23.06(11) 3_566 3_566
Al1 N1 C1 N2 179.34(13) 3_676 .
Al1 N1 C1 N2 -10.6(3) . .
Al1 N1 C1 N3 -0.7(3) 3_676 .
Al1 N1 C1 N3 169.39(13) . .
C2 N2 C1 N1 178.06(17) . .
C4 N2 C1 N1 -7.7(3) . .
C2 N2 C1 N3 -1.92(19) . .
C4 N2 C1 N3 172.35(15) . .
C3 N3 C1 N1 -177.64(17) . .
C16 N3 C1 N1 -5.0(3) . .
C3 N3 C1 N2 2.34(19) . .
C16 N3 C1 N2 174.94(15) . .
C1 N2 C2 C3 0.8(2) . .
C4 N2 C2 C3 -173.61(16) . .
N2 C2 C3 N3 0.7(2) . .
C1 N3 C3 C2 -2.0(2) . .
C16 N3 C3 C2 -174.71(16) . .
C1 N2 C4 C9 -76.7(2) . .
C2 N2 C4 C9 96.8(2) . .
C1 N2 C4 C5 105.34(19) . .
C2 N2 C4 C5 -81.1(2) . .
C9 C4 C5 C6 1.0(2) . .
N2 C4 C5 C6 178.87(15) . .
C9 C4 C5 C10 -176.22(16) . .
N2 C4 C5 C10 1.7(2) . .
C4 C5 C6 C7 -1.2(3) . .
C10 C5 C6 C7 176.08(18) . .
C5 C6 C7 C8 0.3(3) . .
C6 C7 C8 C9 0.9(3) . .
C7 C8 C9 C4 -1.1(3) . .
C7 C8 C9 C13 178.45(17) . .
C5 C4 C9 C8 0.1(2) . .
N2 C4 C9 C8 -177.76(14) . .
C5 C4 C9 C13 -179.41(15) . .
N2 C4 C9 C13 2.7(2) . .
C6 C5 C10 C12 46.7(3) . .
C4 C5 C10 C12 -136.18(19) . .
C6 C5 C10 C11 -75.6(2) . .
C4 C5 C10 C11 101.6(2) . .
C8 C9 C13 C15 98.0(2) . .
C4 C9 C13 C15 -82.5(2) . .
C8 C9 C13 C14 -25.0(2) . .
C4 C9 C13 C14 154.56(18) . .
C1 N3 C16 C17 -95.6(2) . .
C3 N3 C16 C17 76.0(2) . .
C1 N3 C16 C21 85.4(2) . .
C3 N3 C16 C21 -103.0(2) . .
C21 C16 C17 C18 -1.0(2) . .
N3 C16 C17 C18 -179.96(14) . .
C21 C16 C17 C22 179.81(16) . .
N3 C16 C17 C22 0.8(2) . .
C16 C17 C18 C19 -0.2(3) . .
C22 C17 C18 C19 179.03(17) . .
C17 C18 C19 C20 0.7(3) . .
C18 C19 C20 C21 -0.1(3) . .
C19 C20 C21 C16 -1.0(3) . .
C19 C20 C21 C25 178.52(17) . .
C17 C16 C21 C20 1.6(2) . .
N3 C16 C21 C20 -179.44(14) . .
C17 C16 C21 C25 -177.99(15) . .
N3 C16 C21 C25 1.0(2) . .
C18 C17 C22 C24A -85.1(4) . .
C16 C17 C22 C24A 94.1(4) . .
C18 C17 C22 C23 67.5(4) . .
C16 C17 C22 C23 -113.3(4) . .
C18 C17 C22 C23A 52.6(5) . .
C16 C17 C22 C23A -128.2(5) . .
C18 C17 C22 C24 -48.6(3) . .
C16 C17 C22 C24 130.6(3) . .
C20 C21 C25 C26 -104.2(2) . .
C16 C21 C25 C26 75.3(2) . .
C20 C21 C25 C27 18.2(2) . .
C16 C21 C25 C27 -162.28(16) . .
Al2 N4 C28 N6 -156.0(3) 3_566 .
Al2A N4 C28 N6 -18.8(3) . .
Al2A N4 C28 N6 172.27(16) 3_566 .
Al2 N4 C28 N6 12.8(4) . .
Al2 N4 C28 N5 24.0(3) 3_566 .
Al2A N4 C28 N5 161.19(16) . .
Al2A N4 C28 N5 -7.7(3) 3_566 .
Al2 N4 C28 N5 -167.2(3) . .
C30 N6 C28 N4 -179.47(15) . .
C43 N6 C28 N4 -15.9(2) . .
C30 N6 C28 N5 0.54(17) . .
C43 N6 C28 N5 164.15(14) . .
C29 N5 C28 N4 -179.91(15) . .
C31 N5 C28 N4 3.9(3) . .
C29 N5 C28 N6 0.09(17) . .
C31 N5 C28 N6 -176.13(14) . .
C28 N5 C29 C30 -0.7(2) . .
C31 N5 C29 C30 175.52(16) . .
N5 C29 C30 N6 1.0(2) . .
C28 N6 C30 C29 -1.0(2) . .
C43 N6 C30 C29 -164.49(16) . .
C28 N5 C31 C36 -97.14(18) . .
C29 N5 C31 C36 87.2(2) . .
C28 N5 C31 C32 82.34(19) . .
C29 N5 C31 C32 -93.3(2) . .
C36 C31 C32 C33 -1.0(2) . .
N5 C31 C32 C33 179.57(15) . .
C36 C31 C32 C37 -179.86(15) . .
N5 C31 C32 C37 0.7(2) . .
C31 C32 C33 C34 -0.3(3) . .
C37 C32 C33 C34 178.63(17) . .
C32 C33 C34 C35 0.6(3) . .
C33 C34 C35 C36 0.2(3) . .
C34 C35 C36 C31 -1.4(2) . .
C34 C35 C36 C40 178.90(17) . .
C32 C31 C36 C35 1.8(2) . .
N5 C31 C36 C35 -178.75(14) . .
C32 C31 C36 C40 -178.51(16) . .
N5 C31 C36 C40 1.0(2) . .
C33 C32 C37 C39A 63.0(5) . .
C31 C32 C37 C39A -118.2(5) . .
C33 C32 C37 C38 -94.8(3) . .
C31 C32 C37 C38 84.0(3) . .
C33 C32 C37 C38A -77.0(4) . .
C31 C32 C37 C38A 101.8(4) . .
C33 C32 C37 C39 27.0(3) . .
C31 C32 C37 C39 -154.11(19) . .
C35 C36 C40 C41 81.3(2) . .
C31 C36 C40 C41 -98.4(2) . .
C35 C36 C40 C42 -41.2(2) . .
C31 C36 C40 C42 139.12(19) . .
C28 N6 C43 C44 -72.9(2) . .
C30 N6 C43 C44 88.4(2) . .
C28 N6 C43 C48 107.80(18) . .
C30 N6 C43 C48 -90.9(2) . .
C48 C43 C44 C45 -0.9(3) . .
N6 C43 C44 C45 179.86(15) . .
C48 C43 C44 C49 177.77(17) . .
N6 C43 C44 C49 -1.5(2) . .
C43 C44 C45 C46 1.1(3) . .
C49 C44 C45 C46 -177.58(19) . .
C44 C45 C46 C47 -0.2(3) . .
C45 C46 C47 C48 -1.0(3) . .
C46 C47 C48 C43 1.2(3) . .
C46 C47 C48 C52 179.64(17) . .
C44 C43 C48 C47 -0.2(2) . .
N6 C43 C48 C47 179.03(14) . .
C44 C43 C48 C52 -178.66(16) . .
N6 C43 C48 C52 0.6(2) . .
C45 C44 C49 C51A -59.8(3) . .
C43 C44 C49 C51A 121.6(3) . .
C45 C44 C49 C50 77.1(3) . .
C43 C44 C49 C50 -101.5(2) . .
C45 C44 C49 C51 -36.4(3) . .
C43 C44 C49 C51 145.0(3) . .
C47 C48 C52 C53 -77.7(2) . .
C43 C48 C52 C53 100.7(2) . .
C47 C48 C52 C54 43.1(2) . .
C43 C48 C52 C54 -138.51(18) . .
